data_7221334
loop_
_publ_author_name
'Brodersen, Klaus'
'Jensen, Klaus-Peter'
'Thiele, Gerhard'

_publ_section_title
;
 \"Uber Chloro- und Bromomercurate MHg~5~X~11~ (M = Tl, K, Rb, Cs, NH~4~;
 X = Cl, Br)
;
_journal_coden_ASTM ZNBAD2
_journal_issue 3
_journal_name_full
;
 Zeitschrift f\"ur Naturforschung, Teil B: Anorganische Chemie,
 Organische Chemie
;
_journal_page_first 253
_journal_page_last 258
_journal_paper_doi 10.1515/znb-1980-0301
_journal_volume 35
_journal_year 1980
_chemical_formula_sum 'Cl11 Hg5 Tl'
_chemical_name_systematic 'Tl Hg5 Cl11'
_space_group_IT_number 12
_symmetry_space_group_name_Hall '-C 2y'
_symmetry_space_group_name_H-M 'C 1 2/m 1'
_cell_angle_alpha 90
_cell_angle_beta 118.55
_cell_angle_gamma 90
_cell_formula_units_Z 2
_cell_length_a 11.716
_cell_length_b 14.15
_cell_length_c 6.46
_cell_volume 940.721
_citation_journal_id_ASTM ZNBAD2
_cod_data_source_file Brodersen_ZNBAD2_1980_917.cif
_cod_data_source_block Cl11Hg5Tl1
_cod_original_cell_volume 940.7209
_cod_original_formula_sum 'Cl11 Hg5 Tl1'
_cod_database_code 7221334

loop_
_symmetry_equiv_pos_as_xyz
x,y,z
-x,y,-z
-x,-y,-z
x,-y,z
x+1/2,y+1/2,z
-x+1/2,y+1/2,-z
-x+1/2,-y+1/2,-z
x+1/2,-y+1/2,z

loop_
_atom_site_label
_atom_site_type_symbol
_atom_site_fract_x
_atom_site_fract_y
_atom_site_fract_z
_atom_site_occupancy
_atom_site_U_iso_or_equiv
Cl1 Cl-1 0.1489 0 0.3889 1 0.0
Tl1 Tl+1 0.5 0 0 1 0.0
Hg2 Hg+2 0.1849 0.3304 0.6866 1 0.0
Cl2 Cl-1 0.4225 0.2197 0.6996 1 0.0
Cl3 Cl-1 0.2946 0.3762 0.0768 1 0.0
Hg1 Hg+2 0 0 0 1 0.0
Cl4 Cl-1 0.5 0 0.5 1 0.0

loop_
_cod_changelog_entry_id
_cod_changelog_entry_author
_cod_changelog_entry_date
_cod_changelog_entry_text
1 'Vaitkus, Antanas' 2022-05-10T19:43:00+03:00 'Updated bibliographic information.'
